data_1544197
loop_
_publ_author_name
'Adachi, Shinya'
'Kumagai, Naoya'
'Shibasaki, Masakatsu'

_publ_section_title
;
 Pyramidalization/twisting of the amide functional group via remote steric
 congestion triggered by metal coordination.
;
_journal_issue 1
_journal_name_full 'Chemical science'
_journal_page_first 85
_journal_page_last 90
_journal_paper_doi 10.1039/c6sc03669d
_journal_volume 8
_journal_year 2017
_chemical_formula_moiety 'C34 H33 B2 F8 N5 O Pd'
_chemical_formula_sum 'C34 H33 B2 F8 N5 O Pd'
_chemical_formula_weight 807.67
_space_group_crystal_system triclinic
_space_group_IT_number 2
_space_group_name_Hall '-P 1'
_space_group_name_H-M_alt 'P -1'
_symmetry_space_group_name_Hall '-P 1'
_symmetry_space_group_name_H-M 'P -1'
_atom_sites_solution_hydrogens geom
_atom_sites_solution_primary direct
_atom_sites_solution_secondary difmap
_audit_update_record
;
2016-07-20 deposited with the CCDC.
2016-09-23 downloaded from the CCDC.
;
_cell_angle_alpha 86.495(6)
_cell_angle_beta 85.651(6)
_cell_angle_gamma 84.191(6)
_cell_formula_units_Z 2
_cell_length_a 9.1646(3)
_cell_length_b 10.8129(4)
_cell_length_c 17.3580(8)
_cell_measurement_reflns_used 12466
_cell_measurement_temperature 93
_cell_measurement_theta_max 68.19
_cell_measurement_theta_min 4.12
_cell_volume 1703.87(12)
_computing_cell_refinement 'RAPID AUTO'
_computing_data_collection 'RAPID AUTO (Rigaku, ????)'
_computing_data_reduction 'RAPID AUTO'
_computing_molecular_graphics 'CrystalStructure 4.2.1'
_computing_publication_material 'CrystalStructure 4.2.1 (Rigaku, 2016)'
_computing_structure_refinement 'SHELXL Version 2014/7 (Sheldrick, 2008)'
_computing_structure_solution 'SHELXT Version 2014/5 (Sheldrick, 2014)'
_diffrn_ambient_temperature 93
_diffrn_detector_area_resol_mean 10.000
_diffrn_measured_fraction_theta_full 0.983
_diffrn_measured_fraction_theta_max 0.981
_diffrn_measurement_device_type 'Rigaku R-AXIS RAPID'
_diffrn_measurement_method \w
_diffrn_radiation_type 'Cu K\a'
_diffrn_radiation_wavelength 1.54187
_diffrn_reflns_av_R_equivalents 0.1098
_diffrn_reflns_Laue_measured_fraction_full 0.983
_diffrn_reflns_Laue_measured_fraction_max 0.981
_diffrn_reflns_limit_h_max 11
_diffrn_reflns_limit_h_min -11
_diffrn_reflns_limit_k_max 12
_diffrn_reflns_limit_k_min -13
_diffrn_reflns_limit_l_max 20
_diffrn_reflns_limit_l_min -20
_diffrn_reflns_number 20068
_diffrn_reflns_point_group_measured_fraction_full 0.983
_diffrn_reflns_point_group_measured_fraction_max 0.981
_diffrn_reflns_theta_full 67.687
_diffrn_reflns_theta_max 68.253
_diffrn_reflns_theta_min 4.116
_diffrn_standards_number 0
_exptl_absorpt_coefficient_mu 5.103
_exptl_absorpt_correction_T_max 0.775
_exptl_absorpt_correction_T_min 0.437
_exptl_absorpt_correction_type multi-scan
_exptl_absorpt_process_details 'ABSCOR (Rigaku, 1995)'
_exptl_crystal_colour yellow
_exptl_crystal_density_diffrn 1.574
_exptl_crystal_density_method 'not measured'
_exptl_crystal_description platelet
_exptl_crystal_F_000 816.00
_exptl_crystal_size_max 0.200
_exptl_crystal_size_mid 0.200
_exptl_crystal_size_min 0.050
_refine_diff_density_max 2.13
_refine_diff_density_min -1.36
_refine_ls_extinction_method none
_refine_ls_goodness_of_fit_ref 1.047
_refine_ls_hydrogen_treatment constr
_refine_ls_number_parameters 462
_refine_ls_number_reflns 6102
_refine_ls_number_restraints 67
_refine_ls_R_factor_all 0.1223
_refine_ls_R_factor_gt 0.0954
_refine_ls_shift/su_max 0.000
_refine_ls_structure_factor_coef Fsqd
_refine_ls_weighting_details 'w = 1/[\s^2^(Fo^2^)+(0.1451P)^2^] where P=(Fo^2^+2Fc^2^)/3'
_refine_ls_weighting_scheme calc
_refine_ls_wR_factor_gt 0.2392
_refine_ls_wR_factor_ref 0.2774
_reflns_Friedel_coverage 0.000
_reflns_number_gt 3622
_reflns_number_total 6102
_reflns_threshold_expression F^2^>2.0\s(F^2^)
_cod_data_source_file c6sc03669d2.cif
_cod_data_source_block 160308adachi
_cod_depositor_comments
;Adding full bibliography for 1544197--1544204.cif.

 Adding full bibliography for 1544197--1544204.cif.
;
_cod_original_cell_volume 1703.87(11)
_cod_database_code 1544197

loop_
_space_group_symop_id
_space_group_symop_operation_xyz
1 +X,+Y,+Z
2 -X,-Y,-Z

loop_
_atom_site_label
_atom_site_type_symbol
_atom_site_fract_x
_atom_site_fract_y
_atom_site_fract_z
_atom_site_U_iso_or_equiv
_atom_site_adp_type
_atom_site_occupancy
_atom_site_site_symmetry_order
_atom_site_calc_flag
_atom_site_refinement_flags_posn
_atom_site_refinement_flags_adp
Pd1 Pd 0.36678(7) 0.78175(5) 0.63308(4) 0.0484(3) Uani 1 1 d . .
F2 F 0.0212(8) 0.8171(5) 0.5915(4) 0.086(2) Uani 1 1 d . .
F3 F 0.9119(7) 0.3455(6) 0.8320(5) 0.098(2) Uani 1 1 d . .
F7 F -0.0262(9) 0.6484(6) 0.5347(5) 0.107(3) Uani 1 1 d . .
F10 F -0.1783(9) 0.8212(8) 0.5216(5) 0.121(3) Uani 1 1 d . .
F11 F 0.7585(10) 0.2543(8) 0.7628(9) 0.200(6) Uani 1 1 d . U
F12 F 0.0443(10) 0.8044(9) 0.4605(5) 0.127(3) Uani 1 1 d . .
F49 F 0.7044(8) 0.4527(7) 0.7935(8) 0.172(5) Uani 1 1 d . .
F51 F 0.8736(17) 0.3892(13) 0.7188(7) 0.209(6) Uani 1 1 d . U
O1 O 0.5389(7) 0.9624(6) 0.7897(4) 0.0613(18) Uani 1 1 d . U
N4 N 0.2461(7) 0.9210(6) 0.6886(4) 0.0435(17) Uani 1 1 d . .
N5 N 0.3678(7) 0.7123(6) 0.7414(4) 0.0384(16) Uani 1 1 d . .
N6 N 0.3747(8) 0.8158(6) 0.7892(4) 0.0485(18) Uani 1 1 d . .
N8 N 0.3545(7) 0.8637(6) 0.5263(5) 0.0507(19) Uani 1 1 d . U
N9 N 0.5112(8) 0.6442(7) 0.5928(4) 0.0522(19) Uani 1 1 d . U
C13 C 0.3353(9) 0.6042(7) 0.7725(5) 0.0396(19) Uani 1 1 d . .
C14 C 0.1994(9) 1.0000(7) 0.8168(5) 0.045(2) Uani 1 1 d . .
C15 C 0.3102(10) 0.5737(7) 0.8554(6) 0.048(2) Uani 1 1 d . .
C16 C 0.1480(10) 1.0116(8) 0.6589(6) 0.053(2) Uani 1 1 d . .
H16 H 0.1270 1.0140 0.6060 0.064 Uiso 1 1 calc R U
C17 C 0.2718(9) 0.9149(7) 0.7650(6) 0.045(2) Uani 1 1 d . .
C18 C 0.2062(10) 0.4908(7) 0.8766(5) 0.047(2) Uani 1 1 d . .
H18 H 0.1593 0.4551 0.8375 0.057 Uiso 1 1 calc R U
C19 C 0.3203(9) 0.5079(7) 0.7191(5) 0.044(2) Uani 1 1 d . .
C20 C 0.2155(10) 0.5250(8) 0.6618(5) 0.049(2) Uani 1 1 d . .
H20 H 0.1543 0.6009 0.6566 0.059 Uiso 1 1 calc R U
C21 C 0.1021(10) 1.0943(8) 0.7841(6) 0.054(2) Uani 1 1 d . .
H21 H 0.0510 1.1552 0.8160 0.065 Uiso 1 1 calc R U
C22 C 0.3835(10) 0.6204(8) 0.9143(5) 0.049(2) Uani 1 1 d . .
H22 H 0.4585 0.6742 0.9012 0.059 Uiso 1 1 calc R U
C23 C 0.5259(11) 0.8514(9) 0.7877(6) 0.056(2) Uani 1 1 d . U
C24 C 0.1613(11) 0.9009(9) 0.9507(6) 0.057(3) Uani 1 1 d . .
C25 C 0.2250(9) 0.9919(8) 0.9001(5) 0.047(2) Uani 1 1 d . .
C26 C 0.6467(10) 0.7536(8) 0.7826(5) 0.051(2) Uani 1 1 d . U
H26 H 0.6264 0.6690 0.7862 0.061 Uiso 1 1 calc R U
C27 C 0.0804(10) 1.0994(8) 0.7076(6) 0.054(2) Uani 1 1 d . .
H27 H 0.0165 1.1657 0.6868 0.064 Uiso 1 1 calc R U
C28 C 0.3932(13) 0.3018(9) 0.6762(7) 0.066(3) Uani 1 1 d . .
H28 H 0.4536 0.2253 0.6806 0.079 Uiso 1 1 calc R U
C29 C 0.5991(11) 0.5651(9) 0.5832(6) 0.053(2) Uani 1 1 d . U
C30 C 0.7134(11) 0.4623(9) 0.5698(6) 0.063(3) Uani 1 1 d . U
H30A H 0.6867 0.4129 0.5285 0.076 Uiso 1 1 calc R U
H30B H 0.7226 0.4093 0.6174 0.076 Uiso 1 1 calc R U
H30C H 0.8074 0.4958 0.5546 0.076 Uiso 1 1 calc R U
C31 C 0.4051(10) 0.3964(8) 0.7272(5) 0.049(2) Uani 1 1 d . .
H31 H 0.4715 0.3830 0.7670 0.058 Uiso 1 1 calc R U
C32 C 0.3092(11) 1.0778(9) 0.9321(6) 0.058(3) Uani 1 1 d . .
C33 C 0.1874(11) 0.8931(10) 1.0286(6) 0.061(3) Uani 1 1 d . .
H33 H 0.1463 0.8309 1.0621 0.073 Uiso 1 1 calc R U
C34 C 0.3459(11) 0.5875(8) 0.9919(6) 0.056(2) Uani 1 1 d . .
H34 H 0.3930 0.6211 1.0317 0.067 Uiso 1 1 calc R U
C35 C 0.2044(11) 0.4304(9) 0.6143(6) 0.056(2) Uani 1 1 d . .
H35 H 0.1333 0.4410 0.5768 0.067 Uiso 1 1 calc R U
C36 C 0.2723(13) 0.9745(11) 1.0578(7) 0.073(3) Uani 1 1 d . .
H36 H 0.2898 0.9671 1.1112 0.087 Uiso 1 1 calc R U
C37 C 0.2933(13) 0.9508(10) 0.3875(6) 0.075(3) Uani 1 1 d . U
H37A H 0.3782 0.9910 0.3639 0.090 Uiso 1 1 calc R U
H37B H 0.2064 1.0115 0.3895 0.090 Uiso 1 1 calc R U
H37C H 0.2754 0.8818 0.3565 0.090 Uiso 1 1 calc R U
C38 C 0.1695(11) 0.4589(9) 0.9541(6) 0.060(3) Uani 1 1 d . .
H38 H 0.0954 0.4045 0.9677 0.072 Uiso 1 1 calc R U
C39 C 0.2931(12) 0.3210(9) 0.6196(6) 0.063(3) Uani 1 1 d . .
H39 H 0.2860 0.2581 0.5845 0.076 Uiso 1 1 calc R U
C40 C 0.0602(11) 0.8177(8) 0.9217(7) 0.064(3) Uani 1 1 d . .
H40A H 0.0534 0.8345 0.8659 0.077 Uiso 1 1 calc R U
H40B H 0.0981 0.7306 0.9319 0.077 Uiso 1 1 calc R U
H40C H -0.0376 0.8330 0.9483 0.077 Uiso 1 1 calc R U
C41 C 0.2404(10) 0.5063(9) 1.0107(6) 0.054(2) Uani 1 1 d . .
H41 H 0.2167 0.4830 1.0634 0.065 Uiso 1 1 calc R U
C42 C 0.3231(12) 0.9031(9) 0.4658(6) 0.063(3) Uani 1 1 d . U
C44 C 0.3313(12) 1.0652(11) 1.0118(6) 0.068(3) Uani 1 1 d . .
H44 H 0.3884 1.1210 1.0336 0.081 Uiso 1 1 calc R U
C45 C 0.3737(12) 1.1778(9) 0.8828(6) 0.065(3) Uani 1 1 d . .
H45A H 0.3477 1.1731 0.8294 0.078 Uiso 1 1 calc R U
H45B H 0.3352 1.2590 0.9019 0.078 Uiso 1 1 calc R U
H45C H 0.4809 1.1676 0.8844 0.078 Uiso 1 1 calc R U
C46 C 0.7809(11) 0.7803(10) 0.7734(6) 0.063(3) Uani 1 1 d . U
H46 H 0.7966 0.8658 0.7739 0.075 Uiso 1 1 calc R U
C47 C 0.9135(11) 0.6907(10) 0.7621(8) 0.088(4) Uani 1 1 d . U
H47A H 1.0015 0.7359 0.7566 0.106 Uiso 1 1 calc R U
H47B H 0.9195 0.6312 0.8070 0.106 Uiso 1 1 calc R U
H47C H 0.9071 0.6458 0.7153 0.106 Uiso 1 1 calc R U
B48 B -0.0334(16) 0.7736(12) 0.5256(8) 0.065(3) Uani 1 1 d . .
B50 B 0.793(2) 0.3534(12) 0.7870(8) 0.076(4) Uani 1 1 d . .

loop_
_atom_site_aniso_label
_atom_site_aniso_U_11
_atom_site_aniso_U_22
_atom_site_aniso_U_33
_atom_site_aniso_U_23
_atom_site_aniso_U_13
_atom_site_aniso_U_12
Pd1 0.0508(5) 0.0382(4) 0.0553(5) -0.0053(3) -0.0054(3) 0.0027(3)
F2 0.105(5) 0.068(4) 0.093(5) -0.025(3) -0.036(4) -0.016(4)
F3 0.067(4) 0.057(4) 0.173(8) -0.040(4) -0.010(5) 0.008(3)
F7 0.149(7) 0.051(4) 0.131(6) -0.021(4) -0.071(5) 0.000(4)
F10 0.088(5) 0.153(7) 0.123(7) -0.075(6) -0.029(5) 0.040(5)
F11 0.101(7) 0.071(5) 0.447(19) -0.081(8) -0.127(9) 0.021(5)
F12 0.135(7) 0.173(9) 0.081(6) 0.034(5) -0.034(5) -0.052(6)
F49 0.069(5) 0.081(5) 0.377(16) -0.099(7) -0.080(7) 0.034(4)
F51 0.265(15) 0.230(14) 0.116(9) 0.026(8) -0.022(9) 0.032(12)
O1 0.062(4) 0.044(3) 0.079(5) -0.015(3) -0.009(4) 0.004(3)
N4 0.037(4) 0.049(4) 0.045(4) 0.001(3) -0.005(3) -0.007(3)
N5 0.029(3) 0.028(3) 0.058(4) -0.004(3) -0.019(3) 0.011(3)
N6 0.053(5) 0.028(3) 0.061(5) -0.013(3) 0.004(4) 0.009(3)
N8 0.022(3) 0.037(4) 0.091(6) 0.002(4) -0.022(4) 0.018(3)
N9 0.051(5) 0.039(4) 0.063(5) 0.009(3) 0.009(4) -0.005(3)
C13 0.034(4) 0.038(4) 0.045(5) -0.001(3) -0.001(4) 0.004(3)
C14 0.043(5) 0.033(4) 0.057(6) -0.003(4) 0.000(4) 0.003(4)
C15 0.044(5) 0.033(4) 0.065(6) -0.007(4) -0.003(4) 0.013(4)
C16 0.060(6) 0.041(5) 0.059(6) 0.007(4) -0.026(5) 0.007(4)
C17 0.031(4) 0.034(4) 0.068(6) 0.001(4) -0.010(4) 0.005(3)
C18 0.049(5) 0.037(4) 0.053(6) -0.007(4) 0.000(4) 0.009(4)
C19 0.044(5) 0.035(4) 0.052(5) -0.002(4) -0.004(4) -0.004(4)
C20 0.048(5) 0.048(5) 0.053(6) -0.002(4) -0.001(4) -0.010(4)
C21 0.049(6) 0.042(5) 0.071(7) -0.007(4) -0.009(5) 0.008(4)
C22 0.050(5) 0.043(5) 0.050(5) 0.000(4) 0.000(4) 0.009(4)
C23 0.052(5) 0.047(5) 0.069(6) -0.018(5) 0.007(5) -0.005(4)
C24 0.050(6) 0.042(5) 0.073(7) -0.001(5) -0.001(5) 0.013(4)
C25 0.043(5) 0.039(5) 0.054(6) -0.012(4) -0.001(4) 0.016(4)
C26 0.044(5) 0.042(5) 0.066(6) -0.013(4) -0.001(4) 0.004(4)
C27 0.043(5) 0.042(5) 0.074(7) -0.003(5) -0.012(5) 0.006(4)
C28 0.078(8) 0.039(5) 0.080(8) -0.014(5) 0.012(6) -0.006(5)
C29 0.052(6) 0.049(5) 0.059(6) -0.009(4) -0.004(5) -0.004(4)
C30 0.057(6) 0.060(6) 0.069(7) -0.003(5) 0.006(5) 0.009(4)
C31 0.053(6) 0.045(5) 0.048(5) -0.011(4) -0.005(4) 0.000(4)
C32 0.066(7) 0.042(5) 0.062(7) -0.014(4) -0.010(5) 0.019(5)
C33 0.053(6) 0.062(6) 0.061(7) 0.002(5) 0.010(5) 0.020(5)
C34 0.063(6) 0.045(5) 0.056(6) -0.006(4) -0.005(5) 0.013(5)
C35 0.055(6) 0.051(6) 0.066(7) -0.009(5) -0.010(5) -0.017(5)
C36 0.072(8) 0.070(7) 0.071(8) -0.014(6) -0.014(6) 0.034(6)
C37 0.085(8) 0.063(7) 0.068(6) 0.002(5) 0.010(6) 0.024(6)
C38 0.063(7) 0.043(5) 0.071(7) -0.006(5) 0.000(5) 0.010(5)
C39 0.080(8) 0.055(6) 0.061(7) -0.013(5) -0.007(6) -0.029(6)
C40 0.049(6) 0.045(5) 0.093(8) 0.007(5) 0.001(5) 0.016(5)
C41 0.054(6) 0.047(5) 0.054(6) -0.003(4) 0.009(5) 0.023(5)
C42 0.070(7) 0.052(6) 0.066(6) -0.014(5) -0.009(5) 0.017(5)
C44 0.073(8) 0.063(7) 0.066(7) -0.024(6) -0.007(6) 0.017(6)
C45 0.069(7) 0.053(6) 0.072(7) -0.018(5) -0.011(5) 0.008(5)
C46 0.049(5) 0.062(6) 0.079(7) -0.023(5) -0.003(5) 0.001(4)
C47 0.043(6) 0.066(7) 0.152(12) -0.029(7) -0.002(7) 0.018(5)
B48 0.076(9) 0.050(7) 0.069(9) -0.001(6) 0.001(7) -0.009(6)
B50 0.118(13) 0.045(7) 0.059(8) -0.001(6) 0.004(8) 0.018(7)

loop_
_atom_type_symbol
_atom_type_description
_atom_type_scat_dispersion_real
_atom_type_scat_dispersion_imag
_atom_type_scat_source
C C 0.0181 0.0091
;
International Tables for Crystallography
(Vol. C, Tables 4.2.6.8 and 6.1.1.4)
;
H H 0.0000 0.0000
;
International Tables for Crystallography
(Vol. C, Table 6.1.1.4)
;
B B 0.0090 0.0039
;
International Tables for Crystallography
(Vol. C, Tables 4.2.6.8 and 6.1.1.4)
;
F F 0.0727 0.0534
;
International Tables for Crystallography
(Vol. C, Tables 4.2.6.8 and 6.1.1.4)
;
N N 0.0311 0.0180
;
International Tables for Crystallography
(Vol. C, Tables 4.2.6.8 and 6.1.1.4)
;
O O 0.0492 0.0322
;
International Tables for Crystallography
(Vol. C, Tables 4.2.6.8 and 6.1.1.4)
;
Pd Pd 0.1215 3.9337
;
International Tables for Crystallography
(Vol. C, Tables 4.2.6.8 and 6.1.1.4)
;

loop_
_geom_angle_atom_site_label_1
_geom_angle_atom_site_label_2
_geom_angle_atom_site_label_3
_geom_angle
N5 Pd1 N9 93.4(3)
N5 Pd1 N8 175.4(2)
N9 Pd1 N8 91.2(3)
N5 Pd1 N4 79.5(3)
N9 Pd1 N4 169.8(3)
N8 Pd1 N4 95.9(3)
C17 N4 C16 120.7(7)
C17 N4 Pd1 111.0(5)
C16 N4 Pd1 128.3(6)
C13 N5 N6 120.5(7)
C13 N5 Pd1 131.3(6)
N6 N5 Pd1 106.6(5)
C17 N6 N5 108.7(7)
C17 N6 C23 113.2(7)
N5 N6 C23 111.0(6)
C42 N8 Pd1 167.8(8)
C29 N9 Pd1 167.8(8)
N5 C13 C19 116.4(7)
N5 C13 C15 125.6(8)
C19 C13 C15 118.0(7)
C21 C14 C17 115.8(8)
C21 C14 C25 122.0(8)
C17 C14 C25 122.2(8)
C18 C15 C22 118.3(9)
C18 C15 C13 116.3(8)
C22 C15 C13 125.4(8)
N4 C16 C27 118.2(9)
N4 C16 H16 120.9
C27 C16 H16 120.9
N4 C17 C14 122.2(7)
N4 C17 N6 115.4(7)
C14 C17 N6 122.3(8)
C15 C18 C38 121.1(9)
C15 C18 H18 119.5
C38 C18 H18 119.5
C31 C19 C20 119.8(8)
C31 C19 C13 118.5(8)
C20 C19 C13 121.6(8)
C35 C20 C19 119.0(9)
C35 C20 H20 120.5
C19 C20 H20 120.5
C27 C21 C14 120.8(9)
C27 C21 H21 119.6
C14 C21 H21 119.6
C34 C22 C15 119.9(9)
C34 C22 H22 120.0
C15 C22 H22 120.0
O1 C23 C26 125.2(9)
O1 C23 N6 116.5(8)
C26 C23 N6 118.3(8)
C33 C24 C25 120.0(10)
C33 C24 C40 119.4(10)
C25 C24 C40 120.5(10)
C24 C25 C32 118.5(9)
C24 C25 C14 120.4(8)
C32 C25 C14 121.1(8)
C46 C26 C23 120.9(9)
C46 C26 H26 119.6
C23 C26 H26 119.6
C21 C27 C16 122.2(9)
C21 C27 H27 118.9
C16 C27 H27 118.9
C39 C28 C31 119.7(10)
C39 C28 H28 120.1
C31 C28 H28 120.1
N9 C29 C30 179.3(11)
C29 C30 H30A 109.5
C29 C30 H30B 109.5
H30A C30 H30B 109.5
C29 C30 H30C 109.5
H30A C30 H30C 109.5
H30B C30 H30C 109.5
C19 C31 C28 119.7(10)
C19 C31 H31 120.1
C28 C31 H31 120.1
C44 C32 C25 118.8(10)
C44 C32 C45 120.2(10)
C25 C32 C45 121.0(9)
C36 C33 C24 120.6(11)
C36 C33 H33 119.7
C24 C33 H33 119.7
C41 C34 C22 120.0(10)
C41 C34 H34 120.0
C22 C34 H34 120.0
C20 C35 C39 121.7(10)
C20 C35 H35 119.2
C39 C35 H35 119.2
C44 C36 C33 121.2(11)
C44 C36 H36 119.4
C33 C36 H36 119.4
C42 C37 H37A 109.5
C42 C37 H37B 109.5
H37A C37 H37B 109.5
C42 C37 H37C 109.5
H37A C37 H37C 109.5
H37B C37 H37C 109.5
C41 C38 C18 119.8(10)
C41 C38 H38 120.1
C18 C38 H38 120.1
C35 C39 C28 120.0(9)
C35 C39 H39 120.0
C28 C39 H39 120.0
C24 C40 H40A 109.5
C24 C40 H40B 109.5
H40A C40 H40B 109.5
C24 C40 H40C 109.5
H40A C40 H40C 109.5
H40B C40 H40C 109.5
C38 C41 C34 120.8(9)
C38 C41 H41 119.6
C34 C41 H41 119.6
N8 C42 C37 176.3(11)
C36 C44 C32 120.9(11)
C36 C44 H44 119.6
C32 C44 H44 119.6
C32 C45 H45A 109.5
C32 C45 H45B 109.5
H45A C45 H45B 109.5
C32 C45 H45C 109.5
H45A C45 H45C 109.5
H45B C45 H45C 109.5
C26 C46 C47 126.4(10)
C26 C46 H46 116.8
C47 C46 H46 116.8
C46 C47 H47A 109.5
C46 C47 H47B 109.5
H47A C47 H47B 109.5
C46 C47 H47C 109.5
H47A C47 H47C 109.5
H47B C47 H47C 109.5
F12 B48 F7 108.7(11)
F12 B48 F10 110.0(12)
F7 B48 F10 109.3(11)
F12 B48 F2 112.5(11)
F7 B48 F2 107.4(10)
F10 B48 F2 108.8(10)
F11 B50 F49 123.9(17)
F11 B50 F3 117.6(11)
F49 B50 F3 115.0(12)
F11 B50 F51 95.6(13)
F49 B50 F51 98.5(12)
F3 B50 F51 94.4(14)

loop_
_geom_bond_atom_site_label_1
_geom_bond_atom_site_label_2
_geom_bond_distance
Pd1 N5 1.981(7)
Pd1 N9 2.011(8)
Pd1 N8 2.011(8)
Pd1 N4 2.025(7)
F2 B48 1.406(14)
F3 B50 1.380(18)
F7 B48 1.348(13)
F10 B48 1.381(15)
F11 B50 1.252(16)
F12 B48 1.333(14)
F49 B50 1.285(14)
F51 B50 1.401(18)
O1 C23 1.222(10)
N4 C17 1.361(11)
N4 C16 1.366(10)
N5 C13 1.310(10)
N5 N6 1.442(9)
N6 C17 1.419(9)
N6 C23 1.473(11)
N8 C42 1.155(12)
N9 C29 1.125(11)
C13 C19 1.460(11)
C13 C15 1.463(12)
C14 C21 1.406(11)
C14 C17 1.407(11)
C14 C25 1.479(12)
C15 C18 1.388(12)
C15 C22 1.409(12)
C16 C27 1.379(12)
C16 H16 0.9500
C18 C38 1.394(12)
C18 H18 0.9500
C19 C31 1.372(11)
C19 C20 1.426(12)
C20 C35 1.367(12)
C20 H20 0.9500
C21 C27 1.354(13)
C21 H21 0.9500
C22 C34 1.399(12)
C22 H22 0.9500
C23 C26 1.452(12)
C24 C33 1.387(14)
C24 C25 1.418(13)
C24 C40 1.489(14)
C25 C32 1.428(13)
C26 C46 1.288(13)
C26 H26 0.9500
C27 H27 0.9500
C28 C39 1.387(15)
C28 C31 1.411(12)
C28 H28 0.9500
C29 C30 1.465(12)
C30 H30A 0.9800
C30 H30B 0.9800
C30 H30C 0.9800
C31 H31 0.9500
C32 C44 1.410(14)
C32 C45 1.481(14)
C33 C36 1.375(15)
C33 H33 0.9500
C34 C41 1.378(13)
C34 H34 0.9500
C35 C39 1.369(13)
C35 H35 0.9500
C36 C44 1.355(15)
C36 H36 0.9500
C37 C42 1.458(14)
C37 H37A 0.9800
C37 H37B 0.9800
C37 H37C 0.9800
C38 C41 1.369(13)
C38 H38 0.9500
C39 H39 0.9500
C40 H40A 0.9800
C40 H40B 0.9800
C40 H40C 0.9800
C41 H41 0.9500
C44 H44 0.9500
C45 H45A 0.9800
C45 H45B 0.9800
C45 H45C 0.9800
C46 C47 1.484(13)
C46 H46 0.9500
C47 H47A 0.9800
C47 H47B 0.9800
C47 H47C 0.9800

loop_
_geom_torsion_atom_site_label_1
_geom_torsion_atom_site_label_2
_geom_torsion_atom_site_label_3
_geom_torsion_atom_site_label_4
_geom_torsion
C13 N5 N6 C17 -120.9(8)
Pd1 N5 N6 C17 45.8(7)
C13 N5 N6 C23 113.9(8)
Pd1 N5 N6 C23 -79.3(7)
N6 N5 C13 C19 175.6(7)
Pd1 N5 C13 C19 12.6(11)
N6 N5 C13 C15 -3.1(12)
Pd1 N5 C13 C15 -166.1(6)
N5 C13 C15 C18 145.9(8)
C19 C13 C15 C18 -32.8(11)
N5 C13 C15 C22 -34.7(13)
C19 C13 C15 C22 146.6(8)
C17 N4 C16 C27 2.6(13)
Pd1 N4 C16 C27 -178.5(6)
C16 N4 C17 C14 0.2(12)
Pd1 N4 C17 C14 -178.9(6)
C16 N4 C17 N6 179.3(8)
Pd1 N4 C17 N6 0.2(9)
C21 C14 C17 N4 -1.9(12)
C25 C14 C17 N4 178.7(8)
C21 C14 C17 N6 179.1(7)
C25 C14 C17 N6 -0.3(13)
N5 N6 C17 N4 -30.5(9)
C23 N6 C17 N4 93.3(9)
N5 N6 C17 C14 148.6(8)
C23 N6 C17 C14 -87.6(10)
C22 C15 C18 C38 3.1(12)
C13 C15 C18 C38 -177.5(7)
N5 C13 C19 C31 124.2(8)
C15 C13 C19 C31 -57.0(11)
N5 C13 C19 C20 -58.9(11)
C15 C13 C19 C20 119.9(9)
C31 C19 C20 C35 -1.8(13)
C13 C19 C20 C35 -178.6(8)
C17 C14 C21 C27 0.8(13)
C25 C14 C21 C27 -179.8(8)
C18 C15 C22 C34 -3.0(12)
C13 C15 C22 C34 177.7(7)
C17 N6 C23 O1 21.4(12)
N5 N6 C23 O1 144.0(8)
C17 N6 C23 C26 -157.5(8)
N5 N6 C23 C26 -35.0(11)
C33 C24 C25 C32 -3.1(12)
C40 C24 C25 C32 173.8(8)
C33 C24 C25 C14 179.2(7)
C40 C24 C25 C14 -4.0(12)
C21 C14 C25 C24 104.4(10)
C17 C14 C25 C24 -76.2(11)
C21 C14 C25 C32 -73.2(11)
C17 C14 C25 C32 106.1(10)
O1 C23 C26 C46 -5.8(16)
N6 C23 C26 C46 173.0(9)
C14 C21 C27 C16 2.0(15)
N4 C16 C27 C21 -3.7(14)
C20 C19 C31 C28 3.2(13)
C13 C19 C31 C28 -179.8(8)
C39 C28 C31 C19 -1.7(15)
C24 C25 C32 C44 2.8(12)
C14 C25 C32 C44 -179.4(8)
C24 C25 C32 C45 -177.7(8)
C14 C25 C32 C45 0.0(12)
C25 C24 C33 C36 1.3(13)
C40 C24 C33 C36 -175.5(8)
C15 C22 C34 C41 2.1(12)
C19 C20 C35 C39 -1.2(13)
C24 C33 C36 C44 0.7(14)
C15 C18 C38 C41 -2.4(13)
C20 C35 C39 C28 2.7(15)
C31 C28 C39 C35 -1.2(16)
C18 C38 C41 C34 1.4(13)
C22 C34 C41 C38 -1.3(13)
C33 C36 C44 C32 -0.9(15)
C25 C32 C44 C36 -0.9(14)
C45 C32 C44 C36 179.6(9)
C23 C26 C46 C47 -175.6(11)
